data_7158002
loop_
_publ_author_name
'Liu, Huahua'
'Wei, Li'
'Chen, Zhiyuan'

_publ_section_title
;
 One-pot multi-step cascade protocols toward \b-indolyl sulfoximidoyl
 amides <i>via</i> intermolecular trapping of an \a-indolylpalladium
 complex by CO.
;
_journal_issue 15
_journal_name_full 'Organic &amp; biomolecular chemistry'
_journal_page_first 3359
_journal_page_last 3369
_journal_paper_doi 10.1039/d1ob00128k
_journal_volume 19
_journal_year 2021
_chemical_formula_sum 'C29 H24 N2 O4 S2'
_chemical_formula_weight 528.62
_space_group_crystal_system monoclinic
_space_group_IT_number 14
_space_group_name_Hall '-P 2ybc'
_space_group_name_H-M_alt 'P 1 21/c 1'
_atom_sites_solution_hydrogens geom
_audit_creation_method SHELXL-2014/7
_audit_update_record
;
2020-12-03 deposited with the CCDC.	2021-03-22 downloaded from the CCDC.
;
_cell_angle_alpha 90
_cell_angle_beta 106.046(6)
_cell_angle_gamma 90
_cell_formula_units_Z 4
_cell_length_a 9.8470(6)
_cell_length_b 17.2006(14)
_cell_length_c 16.0137(9)
_cell_measurement_reflns_used 9334
_cell_measurement_temperature 293(2)
_cell_measurement_theta_max 28.4900
_cell_measurement_theta_min 3.9480
_cell_volume 2606.6(3)
_computing_cell_refinement 'Bruker SAINT'
_computing_data_collection 'Bruker APEX2'
_computing_data_reduction 'Bruker SAINT'
_computing_molecular_graphics 'Bruker SHELXTL'
_computing_publication_material 'Bruker SHELXTL'
_computing_structure_refinement 'SHELXL-2014/7 (Sheldrick, 2014)'
_computing_structure_solution 'SHELXS-97 (Sheldrick, 2008)'
_diffrn_ambient_temperature 293(2)
_diffrn_measured_fraction_theta_full 0.997
_diffrn_measured_fraction_theta_max 0.997
_diffrn_measurement_device_type 'Bruker APEX-II CCD'
_diffrn_measurement_method '\f and \w scans'
_diffrn_radiation_type MoK\a
_diffrn_radiation_wavelength 0.71073
_diffrn_reflns_av_R_equivalents 0.0330
_diffrn_reflns_av_unetI/netI 0.0276
_diffrn_reflns_Laue_measured_fraction_full 0.997
_diffrn_reflns_Laue_measured_fraction_max 0.997
_diffrn_reflns_limit_h_max 11
_diffrn_reflns_limit_h_min -11
_diffrn_reflns_limit_k_max 20
_diffrn_reflns_limit_k_min -20
_diffrn_reflns_limit_l_max 19
_diffrn_reflns_limit_l_min -19
_diffrn_reflns_number 16179
_diffrn_reflns_point_group_measured_fraction_full 0.997
_diffrn_reflns_point_group_measured_fraction_max 0.997
_diffrn_reflns_theta_full 25.095
_diffrn_reflns_theta_max 25.095
_diffrn_reflns_theta_min 3.553
_exptl_absorpt_coefficient_mu 0.243
_exptl_absorpt_correction_T_max 1.00000
_exptl_absorpt_correction_T_min 0.95325
_exptl_absorpt_correction_type multi-scan
_exptl_absorpt_process_details sadabs
_exptl_crystal_colour colorless
_exptl_crystal_density_diffrn 1.347
_exptl_crystal_description block
_exptl_crystal_F_000 1104
_exptl_crystal_size_max 0.20
_exptl_crystal_size_mid 0.18
_exptl_crystal_size_min 0.16
_refine_diff_density_max 0.349
_refine_diff_density_min -0.302
_refine_diff_density_rms 0.048
_refine_ls_extinction_coef 0.042(2)
_refine_ls_extinction_expression Fc^*^=kFc[1+0.001xFc^2^\l^3^/sin(2\q)]^-1/4^
_refine_ls_extinction_method 'SHELXL-2014/7 (Sheldrick 2014'
_refine_ls_goodness_of_fit_ref 1.003
_refine_ls_hydrogen_treatment constr
_refine_ls_matrix_type full
_refine_ls_number_parameters 335
_refine_ls_number_reflns 4616
_refine_ls_number_restraints 0
_refine_ls_restrained_S_all 1.003
_refine_ls_R_factor_all 0.0484
_refine_ls_R_factor_gt 0.0414
_refine_ls_shift/su_max 0.002
_refine_ls_shift/su_mean 0.000
_refine_ls_structure_factor_coef Fsqd
_refine_ls_weighting_details 'w=1/[\s^2^(Fo^2^)+(0.0700P)^2^+0.8718P] where P=(Fo^2^+2Fc^2^)/3'
_refine_ls_weighting_scheme calc
_refine_ls_wR_factor_gt 0.1127
_refine_ls_wR_factor_ref 0.1181
_reflns_Friedel_coverage 0.000
_reflns_number_gt 4059
_reflns_number_total 4616
_reflns_threshold_expression 'I > 2\s(I)'
_cod_data_source_file d1ob00128k2.cif
_cod_data_source_block lhh-1086a
_cod_depositor_comments 'Adding full bibliography for 7158002.cif.'
_cod_original_sg_symbol_H-M 'P 21/c'
_cod_database_code 7158002
_shelx_shelxl_version_number 2014/7
_shelx_space_group_comment
; 
The symmetry employed for this shelxl refinement is uniquely defined 
by the following loop, which should always be used as a source of 
symmetry information in preference to the above space-group names. 
They are only intended as comments. 
;

loop_
_space_group_symop_operation_xyz
'x, y, z'
'-x, y+1/2, -z+1/2'
'-x, -y, -z'
'x, -y-1/2, z-1/2'

loop_
_atom_site_label
_atom_site_type_symbol
_atom_site_fract_x
_atom_site_fract_y
_atom_site_fract_z
_atom_site_U_iso_or_equiv
_atom_site_adp_type
_atom_site_occupancy
_atom_site_site_symmetry_order
_atom_site_calc_flag
_atom_site_refinement_flags_posn
_atom_site_refinement_flags_adp
_atom_site_refinement_flags_occupancy
_atom_site_disorder_assembly
_atom_site_disorder_group
C1 C 0.4892(2) 0.18113(13) 0.75247(12) 0.0413(5) Uani 1 1 d . . . . .
H1A H 0.5158 0.1305 0.7699 0.050 Uiso 1 1 calc R U . . .
C2 C 0.49982(19) 0.24178(12) 0.80641(12) 0.0378(4) Uani 1 1 d . . . . .
C3 C 0.4320(2) 0.38681(13) 0.77313(16) 0.0495(5) Uani 1 1 d . . . . .
H3A H 0.4609 0.4041 0.8304 0.059 Uiso 1 1 calc R U . . .
C4 C 0.3753(2) 0.43797(14) 0.70599(18) 0.0591(6) Uani 1 1 d . . . . .
H4A H 0.3660 0.4902 0.7183 0.071 Uiso 1 1 calc R U . . .
C5 C 0.3322(2) 0.41254(15) 0.62086(17) 0.0588(7) Uani 1 1 d . . . . .
H5A H 0.2939 0.4483 0.5771 0.071 Uiso 1 1 calc R U . . .
C6 C 0.3442(2) 0.33612(15) 0.59865(14) 0.0514(6) Uani 1 1 d . . . . .
H6A H 0.3155 0.3197 0.5411 0.062 Uiso 1 1 calc R U . . .
C7 C 0.40127(18) 0.28447(12) 0.66629(12) 0.0389(5) Uani 1 1 d . . . . .
C8 C 0.44482(18) 0.30893(12) 0.75316(12) 0.0376(4) Uani 1 1 d . . . . .
C9 C 0.2155(2) 0.10341(12) 0.60238(12) 0.0411(5) Uani 1 1 d . . . . .
C10 C 0.0960(2) 0.14947(13) 0.58195(15) 0.0521(6) Uani 1 1 d . . . . .
H10A H 0.0995 0.1998 0.5615 0.063 Uiso 1 1 calc R U . . .
C11 C -0.0280(2) 0.11990(14) 0.59217(17) 0.0591(6) Uani 1 1 d . . . . .
H11A H -0.1084 0.1509 0.5784 0.071 Uiso 1 1 calc R U . . .
C12 C -0.0363(3) 0.04560(15) 0.62221(17) 0.0602(6) Uani 1 1 d . . . . .
C13 C 0.0849(3) 0.00153(16) 0.6433(2) 0.0759(8) Uani 1 1 d . . . . .
H13A H 0.0817 -0.0486 0.6644 0.091 Uiso 1 1 calc R U . . .
C14 C 0.2101(3) 0.02944(14) 0.63394(18) 0.0624(7) Uani 1 1 d . . . . .
H14A H 0.2908 -0.0014 0.6488 0.075 Uiso 1 1 calc R U . . .
C15 C -0.1740(3) 0.0144(2) 0.6327(3) 0.1010(11) Uani 1 1 d . . . . .
H15A H -0.2462 0.0533 0.6148 0.151 Uiso 1 1 calc R U . . .
H15B H -0.2007 -0.0312 0.5974 0.151 Uiso 1 1 calc R U . . .
H15C H -0.1626 0.0013 0.6925 0.151 Uiso 1 1 calc R U . . .
C16 C 0.5575(2) 0.24494(15) 0.90312(13) 0.0537(6) Uani 1 1 d . . . . .
H16A H 0.4789 0.2406 0.9284 0.064 Uiso 1 1 calc R U . . .
H16B H 0.5996 0.2958 0.9186 0.064 Uiso 1 1 calc R U . . .
C17 C 0.66536(19) 0.18448(12) 0.94454(11) 0.0353(4) Uani 1 1 d . . . . .
C18 C 0.8222(2) 0.05842(11) 1.08918(11) 0.0343(4) Uani 1 1 d . . . . .
C19 C 0.6893(2) 0.04188(13) 1.09769(14) 0.0452(5) Uani 1 1 d . . . . .
H19A H 0.6209 0.0805 1.0899 0.054 Uiso 1 1 calc R U . . .
C20 C 0.6607(3) -0.03297(14) 1.11788(16) 0.0590(6) Uani 1 1 d . . . . .
H20A H 0.5712 -0.0455 1.1226 0.071 Uiso 1 1 calc R U . . .
C21 C 0.7629(3) -0.08911(14) 1.13109(17) 0.0665(7) Uani 1 1 d . . . . .
H21A H 0.7435 -0.1392 1.1465 0.080 Uiso 1 1 calc R U . . .
C22 C 0.8943(3) -0.07170(14) 1.12163(18) 0.0665(7) Uani 1 1 d . . . . .
H22A H 0.9628 -0.1104 1.1298 0.080 Uiso 1 1 calc R U . . .
C23 C 0.9253(2) 0.00210(13) 1.10028(15) 0.0501(5) Uani 1 1 d . . . . .
H23A H 1.0138 0.0139 1.0934 0.060 Uiso 1 1 calc R U . . .
C24 C 0.92031(19) 0.19097(10) 1.17989(11) 0.0322(4) Uani 1 1 d . . . . .
C25 C 0.8243(2) 0.22439(14) 1.21694(14) 0.0513(6) Uani 1 1 d . . . . .
H25A H 0.7311 0.2321 1.1847 0.062 Uiso 1 1 calc R U . . .
C26 C 0.8696(3) 0.24636(17) 1.30337(16) 0.0633(7) Uani 1 1 d . . . . .
H26A H 0.8065 0.2697 1.3295 0.076 Uiso 1 1 calc R U . . .
C27 C 1.0070(3) 0.23393(14) 1.35072(14) 0.0526(6) Uani 1 1 d . . . . .
H27A H 1.0358 0.2477 1.4091 0.063 Uiso 1 1 calc R U . . .
C28 C 1.1015(2) 0.20159(13) 1.31280(13) 0.0482(5) Uani 1 1 d . . . . .
H28A H 1.1948 0.1942 1.3452 0.058 Uiso 1 1 calc R U . . .
C29 C 1.0595(2) 0.17977(12) 1.22677(12) 0.0403(5) Uani 1 1 d . . . . .
H29A H 1.1238 0.1578 1.2006 0.048 Uiso 1 1 calc R U . . .
N1 N 0.43186(17) 0.20491(10) 0.66564(10) 0.0421(4) Uani 1 1 d . . . . .
N2 N 0.73966(16) 0.20640(9) 1.02776(10) 0.0379(4) Uani 1 1 d . . . . .
O1 O 0.34142(18) 0.18272(12) 0.50819(9) 0.0654(5) Uani 1 1 d . . . . .
O2 O 0.47504(16) 0.07897(11) 0.60368(11) 0.0654(5) Uani 1 1 d . . . . .
O3 O 0.68284(16) 0.12483(9) 0.90850(8) 0.0484(4) Uani 1 1 d . . . . .
O4 O 0.98988(14) 0.15427(8) 1.03827(8) 0.0436(4) Uani 1 1 d . . . . .
S1 S 0.37306(5) 0.13981(4) 0.58719(3) 0.04630(19) Uani 1 1 d . . . . .
S2 S 0.86938(5) 0.15518(3) 1.07279(3) 0.03143(16) Uani 1 1 d . . . . .

loop_
_atom_site_aniso_label
_atom_site_aniso_U_11
_atom_site_aniso_U_22
_atom_site_aniso_U_33
_atom_site_aniso_U_23
_atom_site_aniso_U_13
_atom_site_aniso_U_12
C1 0.0392(11) 0.0501(12) 0.0305(10) 0.0081(9) 0.0027(8) 0.0035(9)
C2 0.0285(9) 0.0517(12) 0.0300(10) 0.0025(8) 0.0026(7) 0.0040(8)
C3 0.0349(11) 0.0540(14) 0.0570(13) 0.0000(10) 0.0084(10) -0.0025(9)
C4 0.0456(13) 0.0474(14) 0.0844(19) 0.0148(12) 0.0179(12) -0.0008(10)
C5 0.0438(13) 0.0630(16) 0.0683(16) 0.0316(13) 0.0134(11) 0.0005(11)
C6 0.0378(11) 0.0717(16) 0.0422(12) 0.0215(11) 0.0068(9) -0.0030(10)
C7 0.0242(9) 0.0530(12) 0.0375(10) 0.0101(9) 0.0054(8) -0.0040(8)
C8 0.0233(9) 0.0477(12) 0.0391(10) 0.0050(9) 0.0038(8) -0.0017(8)
C9 0.0407(11) 0.0467(12) 0.0329(10) -0.0013(8) 0.0051(8) -0.0003(9)
C10 0.0480(13) 0.0455(13) 0.0631(15) 0.0112(10) 0.0159(11) 0.0038(10)
C11 0.0429(13) 0.0543(15) 0.0790(17) 0.0072(12) 0.0150(12) 0.0078(10)
C12 0.0510(13) 0.0565(15) 0.0746(17) 0.0030(12) 0.0199(12) -0.0060(11)
C13 0.0654(17) 0.0496(15) 0.114(2) 0.0245(15) 0.0275(16) 0.0013(12)
C14 0.0491(13) 0.0514(14) 0.0842(18) 0.0133(13) 0.0141(12) 0.0107(11)
C15 0.0649(18) 0.091(2) 0.156(3) 0.016(2) 0.046(2) -0.0152(17)
C16 0.0507(13) 0.0726(16) 0.0317(11) -0.0035(10) 0.0012(9) 0.0192(11)
C17 0.0339(10) 0.0439(11) 0.0272(9) 0.0028(8) 0.0067(8) -0.0037(8)
C18 0.0391(10) 0.0371(10) 0.0254(9) -0.0038(7) 0.0066(8) -0.0007(8)
C19 0.0427(11) 0.0457(12) 0.0486(12) 0.0012(9) 0.0148(9) -0.0001(9)
C20 0.0650(15) 0.0555(15) 0.0624(15) 0.0006(12) 0.0273(12) -0.0148(12)
C21 0.097(2) 0.0394(13) 0.0656(16) 0.0032(11) 0.0268(15) -0.0063(13)
C22 0.0794(19) 0.0417(14) 0.0787(18) 0.0002(12) 0.0227(15) 0.0136(12)
C23 0.0486(12) 0.0469(13) 0.0551(13) -0.0046(10) 0.0148(10) 0.0075(10)
C24 0.0324(9) 0.0350(10) 0.0267(9) -0.0039(7) 0.0042(7) -0.0025(7)
C25 0.0363(11) 0.0718(16) 0.0438(12) -0.0153(11) 0.0078(9) 0.0055(10)
C26 0.0554(14) 0.0888(19) 0.0491(13) -0.0256(13) 0.0200(11) 0.0035(13)
C27 0.0691(15) 0.0545(14) 0.0303(10) -0.0115(9) 0.0073(10) -0.0057(11)
C28 0.0469(12) 0.0514(13) 0.0353(11) -0.0040(9) -0.0069(9) 0.0007(10)
C29 0.0355(10) 0.0455(11) 0.0359(10) -0.0043(8) 0.0034(8) 0.0035(8)
N1 0.0395(9) 0.0527(11) 0.0288(8) 0.0037(7) 0.0005(7) -0.0016(8)
N2 0.0377(9) 0.0414(9) 0.0295(8) 0.0008(7) 0.0006(7) 0.0015(7)
O1 0.0620(10) 0.1032(14) 0.0294(8) 0.0044(8) 0.0098(7) -0.0241(9)
O2 0.0458(9) 0.0845(13) 0.0657(11) -0.0207(9) 0.0152(8) 0.0095(8)
O3 0.0620(10) 0.0447(9) 0.0308(7) -0.0010(6) -0.0002(7) 0.0051(7)
O4 0.0381(8) 0.0597(9) 0.0358(7) -0.0035(6) 0.0149(6) -0.0049(6)
S1 0.0388(3) 0.0684(4) 0.0310(3) -0.0052(2) 0.0086(2) -0.0044(2)
S2 0.0294(3) 0.0383(3) 0.0250(2) -0.00221(18) 0.00502(18) -0.00155(18)

loop_
_atom_type_symbol
_atom_type_description
_atom_type_scat_dispersion_real
_atom_type_scat_dispersion_imag
_atom_type_scat_source
C C 0.0033 0.0016 'International Tables Vol C Tables 4.2.6.8 and 6.1.1.4'
H H 0.0000 0.0000 'International Tables Vol C Tables 4.2.6.8 and 6.1.1.4'
N N 0.0061 0.0033 'International Tables Vol C Tables 4.2.6.8 and 6.1.1.4'
O O 0.0106 0.0060 'International Tables Vol C Tables 4.2.6.8 and 6.1.1.4'
S S 0.1246 0.1234 'International Tables Vol C Tables 4.2.6.8 and 6.1.1.4'

loop_
_geom_angle_atom_site_label_1
_geom_angle_atom_site_label_2
_geom_angle_atom_site_label_3
_geom_angle
_geom_angle_site_symmetry_1
_geom_angle_site_symmetry_3
_geom_angle_publ_flag
C2 C1 N1 110.41(18) . . ?
C2 C1 H1A 124.8 . . ?
N1 C1 H1A 124.8 . . ?
C1 C2 C8 106.93(17) . . ?
C1 C2 C16 129.44(19) . . ?
C8 C2 C16 123.62(19) . . ?
C4 C3 C8 118.5(2) . . ?
C4 C3 H3A 120.8 . . ?
C8 C3 H3A 120.8 . . ?
C5 C4 C3 120.9(2) . . ?
C5 C4 H4A 119.5 . . ?
C3 C4 H4A 119.5 . . ?
C6 C5 C4 122.2(2) . . ?
C6 C5 H5A 118.9 . . ?
C4 C5 H5A 118.9 . . ?
C5 C6 C7 117.0(2) . . ?
C5 C6 H6A 121.5 . . ?
C7 C6 H6A 121.5 . . ?
C6 C7 N1 131.1(2) . . ?
C6 C7 C8 121.8(2) . . ?
N1 C7 C8 107.04(16) . . ?
C3 C8 C7 119.66(18) . . ?
C3 C8 C2 132.47(19) . . ?
C7 C8 C2 107.86(18) . . ?
C14 C9 C10 120.0(2) . . ?
C14 C9 S1 120.53(17) . . ?
C10 C9 S1 119.44(17) . . ?
C11 C10 C9 119.1(2) . . ?
C11 C10 H10A 120.4 . . ?
C9 C10 H10A 120.4 . . ?
C10 C11 C12 121.7(2) . . ?
C10 C11 H11A 119.1 . . ?
C12 C11 H11A 119.1 . . ?
C13 C12 C11 117.8(2) . . ?
C13 C12 C15 121.5(3) . . ?
C11 C12 C15 120.7(2) . . ?
C14 C13 C12 121.8(2) . . ?
C14 C13 H13A 119.1 . . ?
C12 C13 H13A 119.1 . . ?
C13 C14 C9 119.5(2) . . ?
C13 C14 H14A 120.2 . . ?
C9 C14 H14A 120.2 . . ?
C12 C15 H15A 109.5 . . ?
C12 C15 H15B 109.5 . . ?
H15A C15 H15B 109.5 . . ?
C12 C15 H15C 109.5 . . ?
H15A C15 H15C 109.5 . . ?
H15B C15 H15C 109.5 . . ?
C2 C16 C17 116.84(17) . . ?
C2 C16 H16A 108.1 . . ?
C17 C16 H16A 108.1 . . ?
C2 C16 H16B 108.1 . . ?
C17 C16 H16B 108.1 . . ?
H16A C16 H16B 107.3 . . ?
O3 C17 N2 125.60(18) . . ?
O3 C17 C16 123.45(17) . . ?
N2 C17 C16 110.95(17) . . ?
C23 C18 C19 121.7(2) . . ?
C23 C18 S2 117.80(16) . . ?
C19 C18 S2 120.24(15) . . ?
C20 C19 C18 118.5(2) . . ?
C20 C19 H19A 120.7 . . ?
C18 C19 H19A 120.7 . . ?
C21 C20 C19 120.5(2) . . ?
C21 C20 H20A 119.8 . . ?
C19 C20 H20A 119.8 . . ?
C20 C21 C22 120.2(2) . . ?
C20 C21 H21A 119.9 . . ?
C22 C21 H21A 119.9 . . ?
C23 C22 C21 120.6(2) . . ?
C23 C22 H22A 119.7 . . ?
C21 C22 H22A 119.7 . . ?
C22 C23 C18 118.4(2) . . ?
C22 C23 H23A 120.8 . . ?
C18 C23 H23A 120.8 . . ?
C25 C24 C29 121.41(18) . . ?
C25 C24 S2 121.52(14) . . ?
C29 C24 S2 116.96(14) . . ?
C24 C25 C26 118.47(19) . . ?
C24 C25 H25A 120.8 . . ?
C26 C25 H25A 120.8 . . ?
C27 C26 C25 120.4(2) . . ?
C27 C26 H26A 119.8 . . ?
C25 C26 H26A 119.8 . . ?
C28 C27 C26 120.5(2) . . ?
C28 C27 H27A 119.7 . . ?
C26 C27 H27A 119.7 . . ?
C27 C28 C29 120.25(19) . . ?
C27 C28 H28A 119.9 . . ?
C29 C28 H28A 119.9 . . ?
C28 C29 C24 118.97(19) . . ?
C28 C29 H29A 120.5 . . ?
C24 C29 H29A 120.5 . . ?
C7 N1 C1 107.71(16) . . ?
C7 N1 S1 129.22(13) . . ?
C1 N1 S1 120.72(15) . . ?
C17 N2 S2 116.11(14) . . ?
O1 S1 O2 121.07(11) . . ?
O1 S1 N1 105.51(10) . . ?
O2 S1 N1 105.93(9) . . ?
O1 S1 C9 108.92(9) . . ?
O2 S1 C9 108.54(11) . . ?
N1 S1 C9 105.82(9) . . ?
O4 S2 N2 119.09(9) . . ?
O4 S2 C24 109.55(8) . . ?
N2 S2 C24 103.30(9) . . ?
O4 S2 C18 108.97(9) . . ?
N2 S2 C18 112.73(9) . . ?
C24 S2 C18 101.57(8) . . ?

loop_
_geom_bond_atom_site_label_1
_geom_bond_atom_site_label_2
_geom_bond_distance
_geom_bond_site_symmetry_2
_geom_bond_publ_flag
C1 C2 1.340(3) . ?
C1 N1 1.409(2) . ?
C1 H1A 0.9300 . ?
C2 C8 1.449(3) . ?
C2 C16 1.496(3) . ?
C3 C4 1.382(3) . ?
C3 C8 1.391(3) . ?
C3 H3A 0.9300 . ?
C4 C5 1.382(4) . ?
C4 H4A 0.9300 . ?
C5 C6 1.375(4) . ?
C5 H5A 0.9300 . ?
C6 C7 1.394(3) . ?
C6 H6A 0.9300 . ?
C7 N1 1.402(3) . ?
C7 C8 1.402(3) . ?
C9 C14 1.376(3) . ?
C9 C10 1.381(3) . ?
C9 S1 1.751(2) . ?
C10 C11 1.374(3) . ?
C10 H10A 0.9300 . ?
C11 C12 1.376(3) . ?
C11 H11A 0.9300 . ?
C12 C13 1.374(4) . ?
C12 C15 1.510(4) . ?
C13 C14 1.369(3) . ?
C13 H13A 0.9300 . ?
C14 H14A 0.9300 . ?
C15 H15A 0.9600 . ?
C15 H15B 0.9600 . ?
C15 H15C 0.9600 . ?
C16 C17 1.503(3) . ?
C16 H16A 0.9700 . ?
C16 H16B 0.9700 . ?
C17 O3 1.213(2) . ?
C17 N2 1.384(2) . ?
C18 C23 1.379(3) . ?
C18 C19 1.382(3) . ?
C18 S2 1.7669(19) . ?
C19 C20 1.376(3) . ?
C19 H19A 0.9300 . ?
C20 C21 1.368(4) . ?
C20 H20A 0.9300 . ?
C21 C22 1.377(4) . ?
C21 H21A 0.9300 . ?
C22 C23 1.371(3) . ?
C22 H22A 0.9300 . ?
C23 H23A 0.9300 . ?
C24 C25 1.373(3) . ?
C24 C29 1.382(3) . ?
C24 S2 1.7596(17) . ?
C25 C26 1.384(3) . ?
C25 H25A 0.9300 . ?
C26 C27 1.373(3) . ?
C26 H26A 0.9300 . ?
C27 C28 1.363(3) . ?
C27 H27A 0.9300 . ?
C28 C29 1.376(3) . ?
C28 H28A 0.9300 . ?
C29 H29A 0.9300 . ?
N1 S1 1.6628(17) . ?
N2 S2 1.5552(16) . ?
O1 S1 1.4229(16) . ?
O2 S1 1.4236(17) . ?
O4 S2 1.4409(14) . ?
